data_1543587
loop_
_publ_author_name
'Nasser Nasser'
'Richard J. Puddephatt'

_publ_section_title
;
 Supramolecular chemistry of the ligand
 N,N'-bis(2-diphenylphosphinoethyl)phthalamide and its complexes with
 gold(I) and silver(I)
;
_journal_name_full 'Inorganica Chimica Acta'
_journal_page_first 238
_journal_page_last 243
_journal_paper_doi 10.1016/j.ica.2013.09.024
_journal_volume 409B
_journal_year 2014
_chemical_formula_moiety 'C36 H34 N2 O2 P2 '
_chemical_formula_sum 'C36 H34 N2 O2 P2'
_chemical_formula_weight 588.59
_space_group_IT_number 14
_symmetry_cell_setting monoclinic
_symmetry_space_group_name_Hall '-P 2ybc'
_symmetry_space_group_name_H-M 'P 1 21/c 1'
_atom_sites_solution_hydrogens geom
_atom_sites_solution_primary direct
_atom_sites_solution_secondary difmap
_cell_angle_alpha 90.00
_cell_angle_beta 98.554(5)
_cell_angle_gamma 90.00
_cell_formula_units_Z 4
_cell_length_a 11.8968(9)
_cell_length_b 27.634(2)
_cell_length_c 9.5537(8)
_cell_measurement_reflns_used 6698
_cell_measurement_temperature 110(2)
_cell_measurement_theta_max 24.61
_cell_measurement_theta_min 2.66
_cell_volume 3105.9(4)
_computing_cell_refinement 'Bruker SAINT'
_computing_data_collection 'Bruker APEX2'
_computing_data_reduction 'Bruker SAINT'
_computing_molecular_graphics Mercury
_computing_publication_material XTL
_computing_structure_refinement XL
_computing_structure_solution XS
_diffrn_ambient_temperature 110(2)
_diffrn_measured_fraction_theta_full 0.998
_diffrn_measured_fraction_theta_max 0.998
_diffrn_measurement_device_type 'Bruker APEX-II CCD'
_diffrn_measurement_method '\f and \w scans'
_diffrn_radiation_monochromator graphite
_diffrn_radiation_source 'fine-focus sealed tube'
_diffrn_radiation_type MoK\a
_diffrn_radiation_wavelength 0.71073
_diffrn_reflns_av_R_equivalents 0.1131
_diffrn_reflns_av_sigmaI/netI 0.0952
_diffrn_reflns_limit_h_max 13
_diffrn_reflns_limit_h_min -13
_diffrn_reflns_limit_k_max 32
_diffrn_reflns_limit_k_min -32
_diffrn_reflns_limit_l_max 11
_diffrn_reflns_limit_l_min -11
_diffrn_reflns_number 37692
_diffrn_reflns_theta_full 24.71
_diffrn_reflns_theta_max 24.71
_diffrn_reflns_theta_min 2.28
_exptl_absorpt_coefficient_mu 0.175
_exptl_absorpt_correction_T_max 0.9953
_exptl_absorpt_correction_T_min 0.9779
_exptl_absorpt_correction_type multi-scan
_exptl_absorpt_process_details sadabs
_exptl_crystal_colour colourless
_exptl_crystal_density_diffrn 1.259
_exptl_crystal_density_method 'not measured'
_exptl_crystal_description plate
_exptl_crystal_F_000 1240
_exptl_crystal_size_max 0.13
_exptl_crystal_size_mid 0.06
_exptl_crystal_size_min 0.03
_refine_diff_density_max 0.904
_refine_diff_density_min -0.430
_refine_diff_density_rms 0.070
_refine_ls_extinction_method none
_refine_ls_goodness_of_fit_ref 1.021
_refine_ls_hydrogen_treatment constr
_refine_ls_matrix_type full
_refine_ls_number_parameters 379
_refine_ls_number_reflns 5284
_refine_ls_number_restraints 0
_refine_ls_restrained_S_all 1.021
_refine_ls_R_factor_all 0.1149
_refine_ls_R_factor_gt 0.0604
_refine_ls_shift/su_max 0.000
_refine_ls_shift/su_mean 0.000
_refine_ls_structure_factor_coef Fsqd
_refine_ls_weighting_details 'calc w=1/[\s^2^(Fo^2^)+(0.0669P)^2^+2.4170P] where P=(Fo^2^+2Fc^2^)/3'
_refine_ls_weighting_scheme calc
_refine_ls_wR_factor_gt 0.1309
_refine_ls_wR_factor_ref 0.1530
_reflns_number_gt 3363
_reflns_number_total 5284
_reflns_threshold_expression >2sigma(I)
_cod_data_source_file ICA-2014-409B-238-243-2.cif
_cod_data_source_block dpppa
_cod_depositor_comments
;
The following automatic conversions were performed:

'_journal_paper_doi' value 'doi:10.1016/j.ica.2013.09.024' was
changed to '10.1016/j.ica.2013.09.024'.

Automatic conversion script
Id: cif_fix_values 6433 2018-09-21 13:16:33Z andrius 
;
_cod_original_sg_symbol_H-M P2(1)/c
_cod_database_code 1543587

loop_
_symmetry_equiv_pos_as_xyz
'x, y, z'
'-x, y+1/2, -z+1/2'
'-x, -y, -z'
'x, -y-1/2, z-1/2'

loop_
_atom_site_label
_atom_site_type_symbol
_atom_site_fract_x
_atom_site_fract_y
_atom_site_fract_z
_atom_site_U_iso_or_equiv
_atom_site_adp_type
_atom_site_occupancy
_atom_site_symmetry_multiplicity
_atom_site_calc_flag
_atom_site_refinement_flags
_atom_site_disorder_assembly
_atom_site_disorder_group
P1 P 0.64004(8) 0.41663(4) 0.18005(10) 0.0198(3) Uani 1 1 d . . .
O1 O 0.5964(2) 0.26171(9) -0.0067(3) 0.0312(7) Uani 1 1 d . . .
N1 N 0.6399(2) 0.26819(11) 0.2298(3) 0.0212(7) Uani 1 1 d . . .
C1 C 0.5053(3) 0.44802(12) 0.1872(4) 0.0174(8) Uani 1 1 d . . .
P2 P 0.18149(8) 0.37770(4) -0.16083(10) 0.0229(3) Uani 1 1 d . . .
O2 O 0.3536(2) 0.20955(9) -0.1841(3) 0.0298(7) Uani 1 1 d . . .
N2 N 0.3285(2) 0.25043(11) 0.0154(3) 0.0251(8) Uani 1 1 d . . .
H2A H 0.3510 0.2537 0.1069 0.030 Uiso 1 1 calc R . .
C2 C 0.4304(3) 0.45374(13) 0.0612(4) 0.0219(9) Uani 1 1 d . . .
H2B H 0.4513 0.4423 -0.0251 0.026 Uiso 1 1 calc R . .
C3 C 0.3263(3) 0.47578(14) 0.0608(4) 0.0247(9) Uani 1 1 d . . .
H3A H 0.2761 0.4792 -0.0258 0.030 Uiso 1 1 calc R . .
H1A H 0.6404 0.2545 0.3129 0.030 Uiso 1 1 d R . .
C4 C 0.2945(3) 0.49273(14) 0.1830(4) 0.0241(9) Uani 1 1 d . . .
H4A H 0.2227 0.5080 0.1813 0.029 Uiso 1 1 calc R . .
C5 C 0.3667(3) 0.48766(14) 0.3092(4) 0.0273(9) Uani 1 1 d . . .
H5A H 0.3448 0.4994 0.3946 0.033 Uiso 1 1 calc R . .
C6 C 0.4718(3) 0.46534(13) 0.3111(4) 0.0221(9) Uani 1 1 d . . .
H6A H 0.5212 0.4619 0.3983 0.027 Uiso 1 1 calc R . .
C7 C 0.7276(3) 0.43734(13) 0.3437(4) 0.0168(8) Uani 1 1 d . . .
C8 C 0.7693(3) 0.48488(14) 0.3461(4) 0.0228(9) Uani 1 1 d . . .
H8A H 0.7457 0.5057 0.2681 0.027 Uiso 1 1 calc R . .
C9 C 0.8438(3) 0.50178(15) 0.4595(4) 0.0277(10) Uani 1 1 d . . .
H9A H 0.8709 0.5341 0.4595 0.033 Uiso 1 1 calc R . .
C10 C 0.8795(3) 0.47174(16) 0.5736(4) 0.0294(10) Uani 1 1 d . . .
H10A H 0.9323 0.4831 0.6511 0.035 Uiso 1 1 calc R . .
C11 C 0.8380(3) 0.42556(15) 0.5739(4) 0.0277(10) Uani 1 1 d . . .
H11A H 0.8622 0.4050 0.6522 0.033 Uiso 1 1 calc R . .
C12 C 0.7612(3) 0.40843(14) 0.4613(4) 0.0235(9) Uani 1 1 d . . .
H12A H 0.7313 0.3766 0.4646 0.028 Uiso 1 1 calc R . .
C13 C 0.5960(3) 0.35537(12) 0.2242(4) 0.0202(8) Uani 1 1 d . . .
H13A H 0.5739 0.3560 0.3201 0.024 Uiso 1 1 calc R . .
H13B H 0.5278 0.3462 0.1568 0.024 Uiso 1 1 calc R . .
C14 C 0.6869(3) 0.31666(13) 0.2204(4) 0.0227(9) Uani 1 1 d . . .
H14A H 0.7195 0.3196 0.1313 0.027 Uiso 1 1 calc R . .
H14B H 0.7490 0.3218 0.3003 0.027 Uiso 1 1 calc R . .
C15 C 0.5957(3) 0.24509(13) 0.1130(4) 0.0203(9) Uani 1 1 d . . .
C16 C 0.5461(3) 0.19548(13) 0.1324(4) 0.0190(8) Uani 1 1 d . . .
C17 C 0.6021(3) 0.16312(13) 0.2277(4) 0.0226(9) Uani 1 1 d . . .
H17A H 0.6683 0.1731 0.2891 0.027 Uiso 1 1 calc R . .
C18 C 0.5629(3) 0.11596(14) 0.2351(4) 0.0254(9) Uani 1 1 d . . .
H18A H 0.6012 0.0941 0.3026 0.031 Uiso 1 1 calc R . .
C19 C 0.4683(3) 0.10100(14) 0.1445(4) 0.0287(10) Uani 1 1 d . . .
H19A H 0.4420 0.0687 0.1489 0.034 Uiso 1 1 calc R . .
C20 C 0.4113(3) 0.13306(13) 0.0466(4) 0.0237(9) Uani 1 1 d . . .
H20A H 0.3467 0.1225 -0.0166 0.028 Uiso 1 1 calc R . .
C21 C 0.4486(3) 0.18078(13) 0.0409(4) 0.0199(8) Uani 1 1 d . . .
C22 C 0.3754(3) 0.21532(13) -0.0549(4) 0.0224(9) Uani 1 1 d . . .
C23 C 0.2422(3) 0.28307(13) -0.0544(4) 0.0265(9) Uani 1 1 d . . .
H23A H 0.1856 0.2892 0.0096 0.032 Uiso 1 1 calc R . .
H23B H 0.2024 0.2671 -0.1405 0.032 Uiso 1 1 calc R . .
C24 C 0.2891(3) 0.33118(13) -0.0961(4) 0.0237(9) Uani 1 1 d . . .
H24A H 0.3367 0.3252 -0.1711 0.028 Uiso 1 1 calc R . .
H24B H 0.3394 0.3444 -0.0131 0.028 Uiso 1 1 calc R . .
C25 C 0.0729(3) 0.33925(13) -0.2655(4) 0.0215(9) Uani 1 1 d . . .
C26 C 0.0859(3) 0.33056(15) -0.4047(4) 0.0298(10) Uani 1 1 d . . .
H26A H 0.1481 0.3448 -0.4415 0.036 Uiso 1 1 calc R . .
C27 C 0.0094(4) 0.30124(16) -0.4926(4) 0.0376(11) Uani 1 1 d . . .
H27A H 0.0191 0.2960 -0.5883 0.045 Uiso 1 1 calc R . .
C28 C -0.0801(3) 0.28012(15) -0.4390(4) 0.0340(11) Uani 1 1 d . . .
H28A H -0.1322 0.2600 -0.4974 0.041 Uiso 1 1 calc R . .
C29 C -0.0935(3) 0.28842(14) -0.3007(4) 0.0308(10) Uani 1 1 d . . .
H29A H -0.1552 0.2738 -0.2639 0.037 Uiso 1 1 calc R . .
C30 C -0.0183(3) 0.31782(14) -0.2139(4) 0.0274(9) Uani 1 1 d . . .
H30A H -0.0293 0.3233 -0.1188 0.033 Uiso 1 1 calc R . .
C31 C 0.1143(3) 0.39104(13) -0.0037(4) 0.0222(9) Uani 1 1 d . . .
C32 C 0.0175(3) 0.42005(16) -0.0217(4) 0.0345(10) Uani 1 1 d . . .
H32A H -0.0119 0.4315 -0.1136 0.041 Uiso 1 1 calc R . .
C33 C -0.0366(4) 0.43245(17) 0.0916(5) 0.0416(12) Uani 1 1 d . . .
H33A H -0.1038 0.4515 0.0768 0.050 Uiso 1 1 calc R . .
C34 C 0.0073(3) 0.41715(16) 0.2259(4) 0.0349(11) Uani 1 1 d . . .
H34A H -0.0300 0.4252 0.3041 0.042 Uiso 1 1 calc R . .
C35 C 0.1051(3) 0.39016(15) 0.2460(4) 0.0313(10) Uani 1 1 d . . .
H35A H 0.1363 0.3802 0.3389 0.038 Uiso 1 1 calc R . .
C36 C 0.1591(3) 0.37727(15) 0.1326(4) 0.0272(9) Uani 1 1 d . . .
H36A H 0.2273 0.3589 0.1484 0.033 Uiso 1 1 calc R . .

loop_
_atom_site_aniso_label
_atom_site_aniso_U_11
_atom_site_aniso_U_22
_atom_site_aniso_U_33
_atom_site_aniso_U_23
_atom_site_aniso_U_13
_atom_site_aniso_U_12
P1 0.0231(5) 0.0169(5) 0.0197(5) -0.0009(4) 0.0040(4) 0.0000(4)
O1 0.0510(18) 0.0264(16) 0.0166(15) 0.0008(13) 0.0067(12) -0.0070(13)
N1 0.0282(18) 0.0162(17) 0.0186(17) -0.0011(14) 0.0020(13) 0.0034(14)
C1 0.022(2) 0.0094(19) 0.020(2) 0.0017(16) 0.0029(16) -0.0027(15)
P2 0.0269(6) 0.0208(6) 0.0205(5) 0.0021(5) 0.0023(4) 0.0015(4)
O2 0.0405(17) 0.0286(17) 0.0183(15) -0.0053(13) -0.0019(12) 0.0043(13)
N2 0.0292(18) 0.0245(19) 0.0197(16) -0.0025(15) -0.0025(14) 0.0091(15)
C2 0.028(2) 0.021(2) 0.017(2) -0.0011(17) 0.0055(16) -0.0047(17)
C3 0.024(2) 0.027(2) 0.021(2) 0.0081(18) -0.0021(17) -0.0023(18)
C4 0.019(2) 0.021(2) 0.031(2) 0.0035(19) -0.0018(17) -0.0003(16)
C5 0.026(2) 0.028(2) 0.029(2) -0.0091(19) 0.0072(18) 0.0018(18)
C6 0.024(2) 0.027(2) 0.0148(19) -0.0023(17) -0.0010(16) -0.0016(17)
C7 0.0147(19) 0.016(2) 0.020(2) -0.0014(16) 0.0042(15) -0.0006(15)
C8 0.025(2) 0.024(2) 0.019(2) -0.0002(17) 0.0049(17) 0.0021(17)
C9 0.024(2) 0.028(2) 0.033(2) -0.010(2) 0.0122(18) -0.0074(18)
C10 0.017(2) 0.043(3) 0.028(2) -0.009(2) -0.0007(17) 0.0027(19)
C11 0.024(2) 0.029(3) 0.029(2) 0.0022(19) 0.0012(18) 0.0127(19)
C12 0.024(2) 0.017(2) 0.028(2) -0.0009(18) 0.0015(17) 0.0028(16)
C13 0.021(2) 0.015(2) 0.023(2) -0.0032(17) 0.0012(16) -0.0003(16)
C14 0.025(2) 0.017(2) 0.027(2) -0.0032(18) 0.0055(16) 0.0009(17)
C15 0.024(2) 0.022(2) 0.016(2) 0.0009(18) 0.0058(16) 0.0091(17)
C16 0.028(2) 0.014(2) 0.0162(19) -0.0029(16) 0.0070(16) 0.0016(16)
C17 0.027(2) 0.018(2) 0.022(2) 0.0034(18) 0.0019(16) 0.0060(17)
C18 0.037(2) 0.017(2) 0.021(2) 0.0057(18) 0.0029(18) 0.0113(18)
C19 0.038(2) 0.013(2) 0.038(2) -0.0009(19) 0.015(2) 0.0034(18)
C20 0.024(2) 0.021(2) 0.028(2) -0.0044(18) 0.0074(17) 0.0024(17)
C21 0.027(2) 0.016(2) 0.0177(19) -0.0017(17) 0.0086(16) 0.0031(16)
C22 0.026(2) 0.020(2) 0.021(2) -0.0022(18) 0.0015(17) 0.0008(17)
C23 0.028(2) 0.022(2) 0.029(2) 0.0009(18) 0.0030(17) 0.0061(18)
C24 0.026(2) 0.023(2) 0.022(2) 0.0011(18) 0.0042(17) 0.0009(17)
C25 0.027(2) 0.017(2) 0.020(2) 0.0032(17) 0.0001(16) 0.0079(17)
C26 0.028(2) 0.029(2) 0.033(2) 0.002(2) 0.0063(18) -0.0024(19)
C27 0.048(3) 0.037(3) 0.026(2) -0.009(2) 0.000(2) -0.001(2)
C28 0.030(2) 0.028(2) 0.041(3) -0.008(2) -0.006(2) -0.002(2)
C29 0.026(2) 0.025(2) 0.038(3) 0.005(2) -0.0049(18) -0.0028(18)
C30 0.031(2) 0.029(2) 0.021(2) 0.0023(19) 0.0008(17) -0.0008(19)
C31 0.024(2) 0.016(2) 0.026(2) 0.0001(17) 0.0021(17) 0.0002(17)
C32 0.036(2) 0.040(3) 0.025(2) 0.001(2) -0.0022(19) 0.012(2)
C33 0.035(3) 0.049(3) 0.041(3) -0.008(2) 0.006(2) 0.018(2)
C34 0.032(2) 0.041(3) 0.034(3) -0.012(2) 0.014(2) -0.004(2)
C35 0.039(3) 0.034(3) 0.021(2) 0.0029(19) 0.0029(19) 0.002(2)
C36 0.027(2) 0.030(2) 0.024(2) 0.0018(19) 0.0011(17) 0.0057(18)

loop_
_atom_type_symbol
_atom_type_description
_atom_type_scat_dispersion_real
_atom_type_scat_dispersion_imag
_atom_type_scat_source
C C 0.0033 0.0016 'International Tables Vol C Tables 4.2.6.8 and 6.1.1.4'
H H 0.0000 0.0000 'International Tables Vol C Tables 4.2.6.8 and 6.1.1.4'
N N 0.0061 0.0033 'International Tables Vol C Tables 4.2.6.8 and 6.1.1.4'
O O 0.0106 0.0060 'International Tables Vol C Tables 4.2.6.8 and 6.1.1.4'
P P 0.1023 0.0942 'International Tables Vol C Tables 4.2.6.8 and 6.1.1.4'

loop_
_geom_angle_atom_site_label_1
_geom_angle_atom_site_label_2
_geom_angle_atom_site_label_3
_geom_angle
_geom_angle_site_symmetry_1
_geom_angle_site_symmetry_3
C1 P1 C7 102.07(16) . .
C1 P1 C13 98.40(16) . .
C7 P1 C13 103.69(16) . .
C15 N1 C14 119.9(3) . .
C15 N1 H1A 120.1 . .
C14 N1 H1A 120.0 . .
C6 C1 C2 117.9(3) . .
C6 C1 P1 124.0(3) . .
C2 C1 P1 118.1(3) . .
C31 P2 C25 101.71(16) . .
C31 P2 C24 103.26(17) . .
C25 P2 C24 100.04(16) . .
C22 N2 C23 122.4(3) . .
C22 N2 H2A 118.8 . .
C23 N2 H2A 118.8 . .
C3 C2 C1 120.7(3) . .
C3 C2 H2B 119.7 . .
C1 C2 H2B 119.7 . .
C4 C3 C2 120.8(3) . .
C4 C3 H3A 119.6 . .
C2 C3 H3A 119.6 . .
C3 C4 C5 119.8(4) . .
C3 C4 H4A 120.1 . .
C5 C4 H4A 120.1 . .
C4 C5 C6 119.9(4) . .
C4 C5 H5A 120.0 . .
C6 C5 H5A 120.0 . .
C1 C6 C5 120.8(3) . .
C1 C6 H6A 119.6 . .
C5 C6 H6A 119.6 . .
C12 C7 C8 117.9(3) . .
C12 C7 P1 124.6(3) . .
C8 C7 P1 117.4(3) . .
C9 C8 C7 121.0(3) . .
C9 C8 H8A 119.5 . .
C7 C8 H8A 119.5 . .
C8 C9 C10 120.2(4) . .
C8 C9 H9A 119.9 . .
C10 C9 H9A 119.9 . .
C11 C10 C9 119.4(4) . .
C11 C10 H10A 120.3 . .
C9 C10 H10A 120.3 . .
C10 C11 C12 120.9(4) . .
C10 C11 H11A 119.6 . .
C12 C11 H11A 119.6 . .
C11 C12 C7 120.6(4) . .
C11 C12 H12A 119.7 . .
C7 C12 H12A 119.7 . .
C14 C13 P1 114.3(2) . .
C14 C13 H13A 108.7 . .
P1 C13 H13A 108.7 . .
C14 C13 H13B 108.7 . .
P1 C13 H13B 108.7 . .
H13A C13 H13B 107.6 . .
N1 C14 C13 111.2(3) . .
N1 C14 H14A 109.4 . .
C13 C14 H14A 109.4 . .
N1 C14 H14B 109.4 . .
C13 C14 H14B 109.4 . .
H14A C14 H14B 108.0 . .
O1 C15 N1 123.0(3) . .
O1 C15 C16 120.4(3) . .
N1 C15 C16 116.5(3) . .
C17 C16 C21 119.9(3) . .
C17 C16 C15 120.7(3) . .
C21 C16 C15 119.1(3) . .
C16 C17 C18 120.6(3) . .
C16 C17 H17A 119.7 . .
C18 C17 H17A 119.7 . .
C19 C18 C17 119.9(3) . .
C19 C18 H18A 120.0 . .
C17 C18 H18A 120.0 . .
C18 C19 C20 120.2(4) . .
C18 C19 H19A 119.9 . .
C20 C19 H19A 119.9 . .
C19 C20 C21 120.2(4) . .
C19 C20 H20A 119.9 . .
C21 C20 H20A 119.9 . .
C20 C21 C16 119.2(3) . .
C20 C21 C22 117.7(3) . .
C16 C21 C22 122.9(3) . .
O2 C22 N2 123.4(3) . .
O2 C22 C21 122.9(3) . .
N2 C22 C21 113.5(3) . .
N2 C23 C24 113.7(3) . .
N2 C23 H23A 108.8 . .
C24 C23 H23A 108.8 . .
N2 C23 H23B 108.8 . .
C24 C23 H23B 108.8 . .
H23A C23 H23B 107.7 . .
C23 C24 P2 115.6(3) . .
C23 C24 H24A 108.4 . .
P2 C24 H24A 108.4 . .
C23 C24 H24B 108.4 . .
P2 C24 H24B 108.4 . .
H24A C24 H24B 107.4 . .
C26 C25 C30 118.2(3) . .
C26 C25 P2 116.8(3) . .
C30 C25 P2 125.0(3) . .
C25 C26 C27 121.4(4) . .
C25 C26 H26A 119.3 . .
C27 C26 H26A 119.3 . .
C28 C27 C26 119.4(4) . .
C28 C27 H27A 120.3 . .
C26 C27 H27A 120.3 . .
C29 C28 C27 119.5(4) . .
C29 C28 H28A 120.2 . .
C27 C28 H28A 120.2 . .
C28 C29 C30 121.1(4) . .
C28 C29 H29A 119.5 . .
C30 C29 H29A 119.5 . .
C29 C30 C25 120.4(4) . .
C29 C30 H30A 119.8 . .
C25 C30 H30A 119.8 . .
C36 C31 C32 118.1(3) . .
C36 C31 P2 124.0(3) . .
C32 C31 P2 117.8(3) . .
C33 C32 C31 121.2(4) . .
C33 C32 H32A 119.4 . .
C31 C32 H32A 119.4 . .
C34 C33 C32 119.8(4) . .
C34 C33 H33A 120.1 . .
C32 C33 H33A 120.1 . .
C35 C34 C33 119.5(4) . .
C35 C34 H34A 120.2 . .
C33 C34 H34A 120.2 . .
C34 C35 C36 120.8(4) . .
C34 C35 H35A 119.6 . .
C36 C35 H35A 119.6 . .
C31 C36 C35 120.4(4) . .
C31 C36 H36A 119.8 . .
C35 C36 H36A 119.8 . .

loop_
_geom_bond_atom_site_label_1
_geom_bond_atom_site_label_2
_geom_bond_distance
_geom_bond_site_symmetry_2
P1 C1 1.833(4) .
P1 C7 1.837(3) .
P1 C13 1.840(4) .
O1 C15 1.234(4) .
N1 C15 1.324(4) .
N1 C14 1.459(5) .
N1 H1A 0.8792 .
C1 C6 1.389(5) .
C1 C2 1.397(5) .
P2 C31 1.840(4) .
P2 C25 1.848(4) .
P2 C24 1.855(4) .
O2 C22 1.233(4) .
N2 C22 1.347(5) .
N2 C23 1.452(4) .
N2 H2A 0.8800 .
C2 C3 1.380(5) .
C2 H2B 0.9500 .
C3 C4 1.363(5) .
C3 H3A 0.9500 .
C4 C5 1.379(5) .
C4 H4A 0.9500 .
C5 C6 1.392(5) .
C5 H5A 0.9500 .
C6 H6A 0.9500 .
C7 C12 1.388(5) .
C7 C8 1.403(5) .
C8 C9 1.375(5) .
C8 H8A 0.9500 .
C9 C10 1.386(5) .
C9 H9A 0.9500 .
C10 C11 1.369(6) .
C10 H10A 0.9500 .
C11 C12 1.387(5) .
C11 H11A 0.9500 .
C12 H12A 0.9500 .
C13 C14 1.526(5) .
C13 H13A 0.9900 .
C13 H13B 0.9900 .
C14 H14A 0.9900 .
C14 H14B 0.9900 .
C15 C16 1.514(5) .
C16 C17 1.376(5) .
C16 C21 1.405(5) .
C17 C18 1.390(5) .
C17 H17A 0.9500 .
C18 C19 1.377(5) .
C18 H18A 0.9500 .
C19 C20 1.390(5) .
C19 H19A 0.9500 .
C20 C21 1.395(5) .
C20 H20A 0.9500 .
C21 C22 1.506(5) .
C23 C24 1.518(5) .
C23 H23A 0.9900 .
C23 H23B 0.9900 .
C24 H24A 0.9900 .
C24 H24B 0.9900 .
C25 C26 1.383(5) .
C25 C30 1.389(5) .
C26 C27 1.401(5) .
C26 H26A 0.9500 .
C27 C28 1.378(6) .
C27 H27A 0.9500 .
C28 C29 1.374(6) .
C28 H28A 0.9500 .
C29 C30 1.388(5) .
C29 H29A 0.9500 .
C30 H30A 0.9500 .
C31 C36 1.385(5) .
C31 C32 1.392(5) .
C32 C33 1.382(5) .
C32 H32A 0.9500 .
C33 C34 1.378(6) .
C33 H33A 0.9500 .
C34 C35 1.372(6) .
C34 H34A 0.9500 .
C35 C36 1.386(5) .
C35 H35A 0.9500 .
C36 H36A 0.9500 .

loop_
_geom_torsion_atom_site_label_1
_geom_torsion_atom_site_label_2
_geom_torsion_atom_site_label_3
_geom_torsion_atom_site_label_4
_geom_torsion
_geom_torsion_site_symmetry_1
_geom_torsion_site_symmetry_2
_geom_torsion_site_symmetry_3
_geom_torsion_site_symmetry_4
C7 P1 C1 C6 -22.2(3) . . . .
C13 P1 C1 C6 83.9(3) . . . .
C7 P1 C1 C2 159.6(3) . . . .
C13 P1 C1 C2 -94.3(3) . . . .
C6 C1 C2 C3 -0.3(5) . . . .
P1 C1 C2 C3 178.0(3) . . . .
C1 C2 C3 C4 0.4(6) . . . .
C2 C3 C4 C5 -0.3(6) . . . .
C3 C4 C5 C6 0.1(6) . . . .
C2 C1 C6 C5 0.0(5) . . . .
P1 C1 C6 C5 -178.2(3) . . . .
C4 C5 C6 C1 0.1(6) . . . .
C1 P1 C7 C12 109.7(3) . . . .
C13 P1 C7 C12 7.8(3) . . . .
C1 P1 C7 C8 -74.6(3) . . . .
C13 P1 C7 C8 -176.5(3) . . . .
C12 C7 C8 C9 1.9(5) . . . .
P1 C7 C8 C9 -174.1(3) . . . .
C7 C8 C9 C10 0.3(5) . . . .
C8 C9 C10 C11 -1.5(5) . . . .
C9 C10 C11 C12 0.2(6) . . . .
C10 C11 C12 C7 2.1(6) . . . .
C8 C7 C12 C11 -3.1(5) . . . .
P1 C7 C12 C11 172.5(3) . . . .
C1 P1 C13 C14 176.6(3) . . . .
C7 P1 C13 C14 -78.7(3) . . . .
C15 N1 C14 C13 88.8(4) . . . .
P1 C13 C14 N1 -169.2(2) . . . .
C14 N1 C15 O1 3.3(5) . . . .
C14 N1 C15 C16 -178.5(3) . . . .
O1 C15 C16 C17 135.4(4) . . . .
N1 C15 C16 C17 -42.8(5) . . . .
O1 C15 C16 C21 -37.6(5) . . . .
N1 C15 C16 C21 144.2(3) . . . .
C21 C16 C17 C18 -0.3(5) . . . .
C15 C16 C17 C18 -173.3(3) . . . .
C16 C17 C18 C19 1.3(6) . . . .
C17 C18 C19 C20 -0.7(6) . . . .
C18 C19 C20 C21 -0.9(5) . . . .
C19 C20 C21 C16 1.8(5) . . . .
C19 C20 C21 C22 -172.8(3) . . . .
C17 C16 C21 C20 -1.2(5) . . . .
C15 C16 C21 C20 171.9(3) . . . .
C17 C16 C21 C22 173.1(3) . . . .
C15 C16 C21 C22 -13.8(5) . . . .
C23 N2 C22 O2 3.8(6) . . . .
C23 N2 C22 C21 -170.7(3) . . . .
C20 C21 C22 O2 -61.4(5) . . . .
C16 C21 C22 O2 124.2(4) . . . .
C20 C21 C22 N2 113.1(4) . . . .
C16 C21 C22 N2 -61.3(5) . . . .
C22 N2 C23 C24 -96.6(4) . . . .
N2 C23 C24 P2 -171.2(2) . . . .
C31 P2 C24 C23 65.9(3) . . . .
C25 P2 C24 C23 -38.8(3) . . . .
C31 P2 C25 C26 167.3(3) . . . .
C24 P2 C25 C26 -86.8(3) . . . .
C31 P2 C25 C30 -14.3(4) . . . .
C24 P2 C25 C30 91.7(3) . . . .
C30 C25 C26 C27 0.4(6) . . . .
P2 C25 C26 C27 179.0(3) . . . .
C25 C26 C27 C28 -0.8(6) . . . .
C26 C27 C28 C29 0.5(6) . . . .
C27 C28 C29 C30 0.1(6) . . . .
C28 C29 C30 C25 -0.5(6) . . . .
C26 C25 C30 C29 0.2(5) . . . .
P2 C25 C30 C29 -178.2(3) . . . .
C25 P2 C31 C36 117.7(3) . . . .
C24 P2 C31 C36 14.3(4) . . . .
C25 P2 C31 C32 -67.7(3) . . . .
C24 P2 C31 C32 -171.1(3) . . . .
C36 C31 C32 C33 -3.8(6) . . . .
P2 C31 C32 C33 -178.8(3) . . . .
C31 C32 C33 C34 1.9(7) . . . .
C32 C33 C34 C35 0.8(7) . . . .
C33 C34 C35 C36 -1.4(6) . . . .
C32 C31 C36 C35 3.2(6) . . . .
P2 C31 C36 C35 177.8(3) . . . .
C34 C35 C36 C31 -0.7(6) . . . .
